data_1502064
loop_
_publ_author_name
'Murai, Toshiaki'
'Hori, Fumihiko'
'Maruyama, Toshifumi'

_publ_section_title
;
 Intramolecular cyclization of in situ generated adducts formed between
 thioamide dianions and thioformamides leading to generation of
 5-amino-2-thiazolines and 5-aminothiazoles, and their fluorescence
 properties.
;
_journal_issue 7
_journal_name_full 'Organic letters'
_journal_page_first 1718
_journal_page_last 1721
_journal_paper_doi 10.1021/ol200231z
_journal_volume 13
_journal_year 2011
_chemical_formula_moiety 'C27 H22 N2 S'
_chemical_formula_sum 'C27 H22 N2 S'
_chemical_formula_weight 406.53
_chemical_name_systematic
; 
 ? 
;
_space_group_IT_number 2
_symmetry_cell_setting triclinic
_symmetry_Int_Tables_number 2
_symmetry_space_group_name_Hall '-P 1'
_symmetry_space_group_name_H-M 'P -1'
_atom_sites_solution_hydrogens geom
_atom_sites_solution_primary direct
_atom_sites_solution_secondary difmap
_audit_creation_method SHELXL-97
_cell_angle_alpha 101.868(8)
_cell_angle_beta 101.616(12)
_cell_angle_gamma 108.946(11)
_cell_formula_units_Z 2
_cell_length_a 8.611(10)
_cell_length_b 9.940(11)
_cell_length_c 14.072(16)
_cell_measurement_reflns_used 1555
_cell_measurement_temperature 203(2)
_cell_measurement_theta_max 27.5
_cell_measurement_theta_min 3.1
_cell_volume 1067(2)
_computing_structure_refinement 'SHELXL-97 (Sheldrick, 1997)'
_computing_structure_solution 'SHELXS-97 (Sheldrick, 1990)'
_diffrn_ambient_temperature 203(2)
_diffrn_detector_area_resol_mean 14.62
_diffrn_measured_fraction_theta_full 0.989
_diffrn_measured_fraction_theta_max 0.989
_diffrn_measurement_device_type 'Rigaku/MSC Mercury CCD'
_diffrn_measurement_method \w
_diffrn_radiation_monochromator graphite
_diffrn_radiation_source 'fine-focus sealed tube'
_diffrn_radiation_type MoK\a
_diffrn_radiation_wavelength 0.71070
_diffrn_reflns_av_R_equivalents 0.0724
_diffrn_reflns_av_sigmaI/netI 0.1628
_diffrn_reflns_limit_h_max 7
_diffrn_reflns_limit_h_min -11
_diffrn_reflns_limit_k_max 12
_diffrn_reflns_limit_k_min -12
_diffrn_reflns_limit_l_max 18
_diffrn_reflns_limit_l_min -16
_diffrn_reflns_number 8846
_diffrn_reflns_theta_full 27.49
_diffrn_reflns_theta_max 27.49
_diffrn_reflns_theta_min 3.09
_exptl_absorpt_coefficient_mu 0.168
_exptl_absorpt_correction_T_max 0.991
_exptl_absorpt_correction_T_min 0.975
_exptl_absorpt_correction_type integration
_exptl_absorpt_process_details '(Higashi, 1999)'
_exptl_crystal_colour Colorless
_exptl_crystal_density_diffrn 1.265
_exptl_crystal_density_method 'not measured'
_exptl_crystal_description Block
_exptl_crystal_F_000 428
_exptl_crystal_size_max 0.20
_exptl_crystal_size_mid 0.09
_exptl_crystal_size_min 0.06
_refine_diff_density_max 0.253
_refine_diff_density_min -0.260
_refine_diff_density_rms 0.063
_refine_ls_extinction_coef 0.0062(18)
_refine_ls_extinction_expression Fc^*^=kFc[1+0.001xFc^2^\l^3^/sin(2\q)]^-1/4^
_refine_ls_extinction_method SHELXL
_refine_ls_goodness_of_fit_ref 1.000
_refine_ls_hydrogen_treatment constr
_refine_ls_matrix_type full
_refine_ls_number_parameters 272
_refine_ls_number_reflns 4855
_refine_ls_number_restraints 0
_refine_ls_restrained_S_all 1.000
_refine_ls_R_factor_all 0.1948
_refine_ls_R_factor_gt 0.1063
_refine_ls_shift/su_max 0.000
_refine_ls_shift/su_mean 0.000
_refine_ls_structure_factor_coef Fsqd
_refine_ls_weighting_details 'calc w=1/[\s^2^(Fo^2^)+(0.0300P)^2^+3.4600P] where P=(Fo^2^+2Fc^2^)/3'
_refine_ls_weighting_scheme calc
_refine_ls_wR_factor_gt 0.1708
_refine_ls_wR_factor_ref 0.2083
_reflns_number_gt 2695
_reflns_number_total 4855
_reflns_threshold_expression >2sigma(I)
_cod_data_source_file ol200231z_si_002.cif
_cod_data_source_block 4f
_cod_original_sg_symbol_H-M 'P -1         '
_cod_database_code 1502064

loop_
_symmetry_equiv_pos_as_xyz
'x, y, z'
'-x, -y, -z'

loop_
_atom_site_label
_atom_site_type_symbol
_atom_site_fract_x
_atom_site_fract_y
_atom_site_fract_z
_atom_site_U_iso_or_equiv
_atom_site_adp_type
_atom_site_occupancy
_atom_site_symmetry_multiplicity
_atom_site_calc_flag
_atom_site_refinement_flags
S1 S 0.83511(16) 0.08909(15) 0.85113(10) 0.0312(4) Uani 1 1 d .
N1 N 0.9925(5) 0.2457(4) 0.7447(3) 0.0296(10) Uani 1 1 d .
N2 N 0.6091(5) -0.0323(4) 0.6562(3) 0.0268(9) Uani 1 1 d .
C1 C 1.0168(6) 0.1829(5) 0.8137(4) 0.0277(11) Uani 1 1 d .
C2 C 0.8154(6) 0.2335(5) 0.7107(4) 0.0275(11) Uani 1 1 d .
H2 H 0.7820 0.2111 0.6359 0.033 Uiso 1 1 calc R
C3 C 0.6932(6) 0.1029(5) 0.7383(4) 0.0271(11) Uani 1 1 d .
H3 H 0.6042 0.1339 0.7597 0.033 Uiso 1 1 calc R
C4 C 1.1876(6) 0.1937(6) 0.8685(4) 0.0311(12) Uani 1 1 d .
C5 C 1.3329(6) 0.3036(6) 0.8651(4) 0.0401(14) Uani 1 1 d .
H5 H 1.3214 0.3685 0.8265 0.048 Uiso 1 1 calc R
C6 C 1.4933(7) 0.3189(7) 0.9174(4) 0.0447(15) Uani 1 1 d .
H6 H 1.5907 0.3935 0.9138 0.054 Uiso 1 1 calc R
C7 C 1.5125(7) 0.2268(7) 0.9744(5) 0.0498(16) Uani 1 1 d .
H7 H 1.6225 0.2389 1.0113 0.060 Uiso 1 1 calc R
C8 C 1.3689(7) 0.1155(7) 0.9776(5) 0.0489(16) Uani 1 1 d .
H8 H 1.3817 0.0506 1.0159 0.059 Uiso 1 1 calc R
C9 C 1.2074(7) 0.0988(6) 0.9254(4) 0.0399(14) Uani 1 1 d .
H9 H 1.1104 0.0230 0.9282 0.048 Uiso 1 1 calc R
C10 C 0.8013(6) 0.3803(6) 0.7552(4) 0.0308(12) Uani 1 1 d .
C11 C 0.6640(7) 0.4094(6) 0.7086(4) 0.0391(13) Uani 1 1 d .
H11 H 0.5830 0.3395 0.6488 0.047 Uiso 1 1 calc R
C12 C 0.6433(8) 0.5395(7) 0.7482(5) 0.0503(16) Uani 1 1 d .
H12 H 0.5494 0.5580 0.7152 0.060 Uiso 1 1 calc R
C13 C 0.7598(8) 0.6420(6) 0.8358(5) 0.0514(16) Uani 1 1 d .
H13 H 0.7468 0.7312 0.8626 0.062 Uiso 1 1 calc R
C14 C 0.8956(7) 0.6131(7) 0.8839(5) 0.0499(16) Uani 1 1 d .
H14 H 0.9746 0.6824 0.9445 0.060 Uiso 1 1 calc R
C15 C 0.9173(6) 0.4839(6) 0.8447(4) 0.0372(13) Uani 1 1 d .
H15 H 1.0109 0.4657 0.8784 0.045 Uiso 1 1 calc R
C16 C 0.7066(6) -0.0804(5) 0.5948(4) 0.0286(11) Uani 1 1 d .
C17 C 0.8080(6) -0.1559(6) 0.6268(4) 0.0395(14) Uani 1 1 d .
H17 H 0.8201 -0.1700 0.6915 0.047 Uiso 1 1 calc R
C18 C 0.8909(7) -0.2103(7) 0.5632(5) 0.0492(16) Uani 1 1 d .
H18 H 0.9606 -0.2601 0.5854 0.059 Uiso 1 1 calc R
C19 C 0.8724(7) -0.1920(6) 0.4675(5) 0.0484(16) Uani 1 1 d .
H19 H 0.9264 -0.2317 0.4239 0.058 Uiso 1 1 calc R
C20 C 0.7739(7) -0.1148(6) 0.4364(4) 0.0428(15) Uani 1 1 d .
H20 H 0.7633 -0.0997 0.3720 0.051 Uiso 1 1 calc R
C21 C 0.6913(6) -0.0602(6) 0.4993(4) 0.0321(12) Uani 1 1 d .
H21 H 0.6237 -0.0086 0.4773 0.038 Uiso 1 1 calc R
C22 C 0.4674(6) -0.1455(6) 0.6654(4) 0.0291(11) Uani 1 1 d .
C27 C 0.4002(6) -0.1290(6) 0.7468(4) 0.0384(13) Uani 1 1 d .
H27 H 0.4512 -0.0394 0.7997 0.046 Uiso 1 1 calc R
C26 C 0.2597(7) -0.2418(7) 0.7514(5) 0.0495(16) Uani 1 1 d .
H26 H 0.2145 -0.2264 0.8064 0.059 Uiso 1 1 calc R
C25 C 0.1851(7) -0.3755(7) 0.6774(5) 0.0534(17) Uani 1 1 d .
H25 H 0.0915 -0.4530 0.6818 0.064 Uiso 1 1 calc R
C24 C 0.2504(7) -0.3937(6) 0.5963(5) 0.0505(16) Uani 1 1 d .
H24 H 0.2000 -0.4848 0.5447 0.061 Uiso 1 1 calc R
C23 C 0.3882(6) -0.2813(6) 0.5890(4) 0.0368(13) Uani 1 1 d .
H23 H 0.4292 -0.2962 0.5322 0.044 Uiso 1 1 calc R

loop_
_atom_site_aniso_label
_atom_site_aniso_U_11
_atom_site_aniso_U_22
_atom_site_aniso_U_33
_atom_site_aniso_U_23
_atom_site_aniso_U_13
_atom_site_aniso_U_12
S1 0.0315(7) 0.0338(8) 0.0219(7) 0.0069(6) 0.0086(5) 0.0047(5)
N1 0.035(2) 0.026(2) 0.030(2) 0.010(2) 0.0145(18) 0.0097(18)
N2 0.029(2) 0.022(2) 0.024(2) 0.0020(18) 0.0091(17) 0.0039(17)
C1 0.034(3) 0.025(3) 0.024(3) 0.006(2) 0.013(2) 0.009(2)
C2 0.036(3) 0.022(3) 0.021(3) 0.007(2) 0.010(2) 0.006(2)
C3 0.030(2) 0.023(3) 0.025(3) 0.002(2) 0.011(2) 0.006(2)
C4 0.035(3) 0.029(3) 0.029(3) 0.003(2) 0.011(2) 0.013(2)
C5 0.039(3) 0.039(3) 0.042(3) 0.012(3) 0.015(3) 0.013(3)
C6 0.037(3) 0.050(4) 0.044(4) 0.012(3) 0.015(3) 0.011(3)
C7 0.042(3) 0.072(5) 0.042(4) 0.013(3) 0.015(3) 0.031(3)
C8 0.055(4) 0.065(4) 0.047(4) 0.026(3) 0.025(3) 0.035(3)
C9 0.037(3) 0.045(4) 0.047(4) 0.017(3) 0.019(3) 0.021(3)
C10 0.038(3) 0.027(3) 0.029(3) 0.008(2) 0.015(2) 0.010(2)
C11 0.043(3) 0.038(3) 0.029(3) 0.009(3) 0.004(2) 0.011(3)
C12 0.066(4) 0.051(4) 0.046(4) 0.021(3) 0.016(3) 0.033(3)
C13 0.085(5) 0.024(3) 0.054(4) 0.009(3) 0.031(4) 0.027(3)
C14 0.054(4) 0.039(4) 0.038(4) -0.005(3) 0.008(3) 0.008(3)
C15 0.034(3) 0.027(3) 0.035(3) -0.007(2) 0.004(2) 0.005(2)
C16 0.026(2) 0.020(3) 0.029(3) -0.002(2) 0.006(2) 0.0017(19)
C17 0.046(3) 0.039(3) 0.032(3) 0.005(3) 0.009(3) 0.019(3)
C18 0.044(3) 0.042(4) 0.057(4) 0.000(3) 0.007(3) 0.023(3)
C19 0.044(3) 0.037(4) 0.053(4) -0.004(3) 0.022(3) 0.007(3)
C20 0.043(3) 0.038(3) 0.034(3) 0.005(3) 0.014(3) 0.000(3)
C21 0.032(3) 0.033(3) 0.028(3) 0.005(2) 0.008(2) 0.011(2)
C22 0.027(2) 0.029(3) 0.028(3) 0.011(2) 0.002(2) 0.007(2)
C27 0.037(3) 0.044(4) 0.021(3) 0.006(3) 0.007(2) 0.002(2)
C26 0.043(3) 0.054(4) 0.043(4) 0.014(3) 0.018(3) 0.005(3)
C25 0.040(3) 0.040(4) 0.067(5) 0.016(3) 0.013(3) 0.000(3)
C24 0.044(3) 0.027(3) 0.062(4) 0.002(3) 0.010(3) 0.000(3)
C23 0.038(3) 0.031(3) 0.037(3) 0.008(3) 0.013(2) 0.008(2)

loop_
_atom_type_symbol
_atom_type_description
_atom_type_scat_dispersion_real
_atom_type_scat_dispersion_imag
_atom_type_scat_source
C C 0.0033 0.0016 'International Tables Vol C Tables 4.2.6.8 and 6.1.1.4'
H H 0.0000 0.0000 'International Tables Vol C Tables 4.2.6.8 and 6.1.1.4'
N N 0.0061 0.0033 'International Tables Vol C Tables 4.2.6.8 and 6.1.1.4'
S S 0.1246 0.1234 'International Tables Vol C Tables 4.2.6.8 and 6.1.1.4'

loop_
_geom_angle_atom_site_label_1
_geom_angle_atom_site_label_2
_geom_angle_atom_site_label_3
_geom_angle
C1 S1 C3 89.3(2)
C1 N1 C2 113.0(4)
C22 N2 C3 118.0(4)
C22 N2 C16 116.3(4)
C3 N2 C16 119.2(4)
N1 C1 C4 123.4(4)
N1 C1 S1 117.5(4)
C4 C1 S1 118.9(4)
N1 C2 C10 110.2(4)
N1 C2 C3 110.4(4)
C10 C2 C3 111.9(4)
N1 C2 H2 108.1
C10 C2 H2 108.1
C3 C2 H2 108.1
N2 C3 C2 113.8(4)
N2 C3 S1 114.7(3)
C2 C3 S1 103.0(3)
N2 C3 H3 108.3
C2 C3 H3 108.3
S1 C3 H3 108.3
C9 C4 C5 118.7(5)
C9 C4 C1 121.9(5)
C5 C4 C1 119.4(5)
C6 C5 C4 120.8(6)
C6 C5 H5 119.6
C4 C5 H5 119.6
C7 C6 C5 120.5(5)
C7 C6 H6 119.8
C5 C6 H6 119.8
C6 C7 C8 119.4(5)
C6 C7 H7 120.3
C8 C7 H7 120.3
C9 C8 C7 120.6(6)
C9 C8 H8 119.7
C7 C8 H8 119.7
C8 C9 C4 120.0(5)
C8 C9 H9 120.0
C4 C9 H9 120.0
C11 C10 C15 118.4(5)
C11 C10 C2 119.1(4)
C15 C10 C2 122.4(5)
C10 C11 C12 121.0(5)
C10 C11 H11 119.5
C12 C11 H11 119.5
C13 C12 C11 120.1(6)
C13 C12 H12 119.9
C11 C12 H12 119.9
C12 C13 C14 119.4(6)
C12 C13 H13 120.3
C14 C13 H13 120.3
C13 C14 C15 120.8(5)
C13 C14 H14 119.6
C15 C14 H14 119.6
C14 C15 C10 120.2(5)
C14 C15 H15 119.9
C10 C15 H15 119.9
C21 C16 C17 119.1(5)
C21 C16 N2 119.7(4)
C17 C16 N2 121.0(5)
C18 C17 C16 119.9(5)
C18 C17 H17 120.1
C16 C17 H17 120.1
C19 C18 C17 120.6(6)
C19 C18 H18 119.7
C17 C18 H18 119.7
C18 C19 C20 119.5(5)
C18 C19 H19 120.3
C20 C19 H19 120.3
C21 C20 C19 120.2(6)
C21 C20 H20 119.9
C19 C20 H20 119.9
C20 C21 C16 120.6(5)
C20 C21 H21 119.7
C16 C21 H21 119.7
C27 C22 C23 117.3(5)
C27 C22 N2 123.4(5)
C23 C22 N2 119.3(4)
C26 C27 C22 121.3(5)
C26 C27 H27 119.4
C22 C27 H27 119.4
C25 C26 C27 121.1(6)
C25 C26 H26 119.5
C27 C26 H26 119.5
C26 C25 C24 118.4(5)
C26 C25 H25 120.8
C24 C25 H25 120.8
C25 C24 C23 121.5(6)
C25 C24 H24 119.2
C23 C24 H24 119.2
C24 C23 C22 120.5(5)
C24 C23 H23 119.8
C22 C23 H23 119.8

loop_
_geom_bond_atom_site_label_1
_geom_bond_atom_site_label_2
_geom_bond_distance
S1 C1 1.783(5)
S1 C3 1.857(5)
N1 C1 1.276(6)
N1 C2 1.459(6)
N2 C22 1.416(6)
N2 C3 1.434(6)
N2 C16 1.437(6)
C1 C4 1.475(7)
C2 C10 1.519(7)
C2 C3 1.559(6)
C2 H2 0.9900
C3 H3 0.9900
C4 C9 1.385(7)
C4 C5 1.385(7)
C5 C6 1.371(7)
C5 H5 0.9400
C6 C7 1.363(8)
C6 H6 0.9400
C7 C8 1.382(8)
C7 H7 0.9400
C8 C9 1.375(7)
C8 H8 0.9400
C9 H9 0.9400
C10 C11 1.378(7)
C10 C15 1.391(7)
C11 C12 1.382(8)
C11 H11 0.9400
C12 C13 1.373(8)
C12 H12 0.9400
C13 C14 1.374(8)
C13 H13 0.9400
C14 C15 1.377(8)
C14 H14 0.9400
C15 H15 0.9400
C16 C21 1.386(7)
C16 C17 1.391(7)
C17 C18 1.382(7)
C17 H17 0.9400
C18 C19 1.380(8)
C18 H18 0.9400
C19 C20 1.382(8)
C19 H19 0.9400
C20 C21 1.375(7)
C20 H20 0.9400
C21 H21 0.9400
C22 C27 1.387(7)
C22 C23 1.398(7)
C27 C26 1.380(7)
C27 H27 0.9400
C26 C25 1.368(8)
C26 H26 0.9400
C25 C24 1.375(8)
C25 H25 0.9400
C24 C23 1.379(7)
C24 H24 0.9400
C23 H23 0.9400

loop_
_geom_torsion_atom_site_label_1
_geom_torsion_atom_site_label_2
_geom_torsion_atom_site_label_3
_geom_torsion_atom_site_label_4
_geom_torsion
C2 N1 C1 C4 -173.0(4)
C2 N1 C1 S1 2.3(6)
C3 S1 C1 N1 12.7(4)
C3 S1 C1 C4 -171.8(4)
C1 N1 C2 C10 104.0(5)
C1 N1 C2 C3 -20.2(6)
C22 N2 C3 C2 -165.5(4)
C16 N2 C3 C2 43.8(6)
C22 N2 C3 S1 76.2(5)
C16 N2 C3 S1 -74.5(5)
N1 C2 C3 N2 -97.8(5)
C10 C2 C3 N2 139.0(4)
N1 C2 C3 S1 26.9(4)
C10 C2 C3 S1 -96.2(4)
C1 S1 C3 N2 103.1(4)
C1 S1 C3 C2 -21.2(3)
N1 C1 C4 C9 -164.9(5)
S1 C1 C4 C9 19.9(7)
N1 C1 C4 C5 16.5(8)
S1 C1 C4 C5 -158.8(4)
C9 C4 C5 C6 -0.3(8)
C1 C4 C5 C6 178.3(5)
C4 C5 C6 C7 -0.6(9)
C5 C6 C7 C8 1.3(9)
C6 C7 C8 C9 -1.2(9)
C7 C8 C9 C4 0.2(9)
C5 C4 C9 C8 0.5(8)
C1 C4 C9 C8 -178.1(5)
N1 C2 C10 C11 158.7(4)
C3 C2 C10 C11 -78.0(6)
N1 C2 C10 C15 -24.8(6)
C3 C2 C10 C15 98.5(6)
C15 C10 C11 C12 1.4(8)
C2 C10 C11 C12 178.0(5)
C10 C11 C12 C13 -0.5(9)
C11 C12 C13 C14 -0.7(9)
C12 C13 C14 C15 1.0(9)
C13 C14 C15 C10 -0.1(9)
C11 C10 C15 C14 -1.1(8)
C2 C10 C15 C14 -177.6(5)
C22 N2 C16 C21 105.9(5)
C3 N2 C16 C21 -102.9(5)
C22 N2 C16 C17 -69.8(6)
C3 N2 C16 C17 81.3(6)
C21 C16 C17 C18 -0.4(8)
N2 C16 C17 C18 175.4(5)
C16 C17 C18 C19 -0.8(8)
C17 C18 C19 C20 1.9(9)
C18 C19 C20 C21 -1.7(8)
C19 C20 C21 C16 0.6(8)
C17 C16 C21 C20 0.5(7)
N2 C16 C21 C20 -175.3(4)
C3 N2 C22 C27 3.8(7)
C16 N2 C22 C27 155.3(5)
C3 N2 C22 C23 -176.8(4)
C16 N2 C22 C23 -25.3(6)
C23 C22 C27 C26 -0.6(8)
N2 C22 C27 C26 178.8(5)
C22 C27 C26 C25 2.0(9)
C27 C26 C25 C24 -1.9(10)
C26 C25 C24 C23 0.3(10)
C25 C24 C23 C22 1.0(9)
C27 C22 C23 C24 -0.9(8)
N2 C22 C23 C24 179.7(5)
